data_7247325
loop_
_publ_author_name
'Cao, Shuhua'
'Wang, Anlin'
'Li, Kaoxue'
'Lin, Zhiteng'
'Yang, Hongwei'
'Zhang, Xiaolei'
'Qiu, Jianmei'
'Tai, Xishi'

_publ_section_title
;
 A novel tetranuclear Cu(ii) complex for DNA-binding and in vitro
 anticancer activity
;
_journal_issue 38
_journal_name_full 'RSC Advances'
_journal_page_first 26324
_journal_page_last 26329
_journal_paper_doi 10.1039/D3RA03624C
_journal_volume 13
_journal_year 2023
_chemical_formula_sum 'C27 H29 Br Cu2 F N5 O6'
_chemical_formula_weight 745.54
_space_group_IT_number 2
_space_group_name_Hall '-P 1'
_space_group_name_H-M_alt 'P -1'
_symmetry_cell_setting triclinic
_symmetry_space_group_name_H-M 'P -1'
_atom_sites_solution_hydrogens geom
_atom_sites_solution_primary direct
_atom_sites_solution_secondary difmap
_audit_creation_method SHELXL-97
_audit_update_record
;
2019-01-04 deposited with the CCDC.	2023-08-29 downloaded from the CCDC.
;
_cell_angle_alpha 67.2590(10)
_cell_angle_beta 69.516(2)
_cell_angle_gamma 69.334(2)
_cell_formula_units_Z 2
_cell_length_a 10.8035(8)
_cell_length_b 12.1488(11)
_cell_length_c 12.9920(12)
_cell_measurement_reflns_used 2186
_cell_measurement_temperature 298(2)
_cell_measurement_theta_max 23.795
_cell_measurement_theta_min 3.261
_cell_volume 1425.7(2)
_computing_cell_refinement 'Bruker SMART'
_computing_data_collection 'Bruker SMART'
_computing_data_reduction 'Bruker SHELXTL'
_computing_molecular_graphics 'Bruker SHELXTL'
_computing_publication_material 'Bruker SHELXTL'
_computing_structure_refinement 'SHELXL-97 (Sheldrick, 1997)'
_computing_structure_solution 'SHELXS-97 (Sheldrick, 1990)'
_diffrn_ambient_temperature 298(2)
_diffrn_measured_fraction_theta_full 0.983
_diffrn_measured_fraction_theta_max 0.983
_diffrn_measurement_device_type 'CCD area detector'
_diffrn_measurement_method 'phi and omega scans'
_diffrn_radiation_monochromator graphite
_diffrn_radiation_source 'fine-focus sealed tube'
_diffrn_radiation_type MoK\a
_diffrn_radiation_wavelength 0.71073
_diffrn_reflns_av_R_equivalents 0.0686
_diffrn_reflns_av_sigmaI/netI 0.0866
_diffrn_reflns_limit_h_max 9
_diffrn_reflns_limit_h_min -12
_diffrn_reflns_limit_k_max 14
_diffrn_reflns_limit_k_min -14
_diffrn_reflns_limit_l_max 12
_diffrn_reflns_limit_l_min -15
_diffrn_reflns_number 7311
_diffrn_reflns_theta_full 25.02
_diffrn_reflns_theta_max 25.02
_diffrn_reflns_theta_min 2.43
_exptl_absorpt_coefficient_mu 2.951
_exptl_absorpt_correction_T_max 0.9516
_exptl_absorpt_correction_T_min 0.4082
_exptl_absorpt_correction_type multi-scan
_exptl_absorpt_process_details sadabs
_exptl_crystal_colour green
_exptl_crystal_density_diffrn 1.737
_exptl_crystal_density_method 'not measured'
_exptl_crystal_description cubic
_exptl_crystal_F_000 752
_exptl_crystal_size_max 0.37
_exptl_crystal_size_mid 0.23
_exptl_crystal_size_min 0.02
_refine_diff_density_max 0.950
_refine_diff_density_min -0.591
_refine_diff_density_rms 0.130
_refine_ls_extinction_method none
_refine_ls_goodness_of_fit_ref 1.072
_refine_ls_hydrogen_treatment mixed
_refine_ls_matrix_type full
_refine_ls_number_parameters 383
_refine_ls_number_reflns 4958
_refine_ls_number_restraints 0
_refine_ls_restrained_S_all 1.072
_refine_ls_R_factor_all 0.0980
_refine_ls_R_factor_gt 0.0656
_refine_ls_shift/su_max 0.000
_refine_ls_shift/su_mean 0.000
_refine_ls_structure_factor_coef Fsqd
_refine_ls_weighting_details 'calc w=1/[\s^2^(Fo^2^)+(0.0700P)^2^+0.0000P] where P=(Fo^2^+2Fc^2^)/3'
_refine_ls_weighting_scheme calc
_refine_ls_wR_factor_gt 0.1518
_refine_ls_wR_factor_ref 0.1619
_reflns_number_gt 3129
_reflns_number_total 4958
_reflns_threshold_expression >2sigma(I)
_cod_data_source_file d3ra03624c2.cif
_cod_data_source_block 180623c
_cod_depositor_comments
;
The following automatic conversions were performed:

data item '_symmetry_cell_setting' value 'Triclinic' was changed to
'triclinic' in accordance with the
/home/data/users/saulius/crontab/automatic-downloads/rss-feeds/RSC/lib/dictionaries/cif_core.dic
dictionary named 'cif_core.dic' version 2.4.2 last updated on
2011-04-26.

Automatic conversion script
Id: cif_fix_values 8170 2020-07-09 18:12:32Z antanas 
;
_cod_original_sg_symbol_H-M P-1
_cod_database_code 7247325

loop_
_symmetry_equiv_pos_as_xyz
'x, y, z'
'-x, -y, -z'

loop_
_atom_site_label
_atom_site_type_symbol
_atom_site_fract_x
_atom_site_fract_y
_atom_site_fract_z
_atom_site_U_iso_or_equiv
_atom_site_adp_type
_atom_site_occupancy
_atom_site_symmetry_multiplicity
_atom_site_calc_flag
_atom_site_refinement_flags
_atom_site_disorder_assembly
_atom_site_disorder_group
Cu1 Cu 0.68036(9) 1.11988(7) 0.25490(6) 0.0421(3) Uani 1 1 d . . .
Cu2 Cu 0.75152(9) 0.65079(7) 0.47879(7) 0.0424(3) Uani 1 1 d . . .
Br1 Br 0.95176(9) 1.13021(7) 0.17001(7) 0.0641(3) Uani 1 1 d . . .
F1 F 0.6150(6) 1.1735(4) 0.7810(4) 0.0848(16) Uani 1 1 d . . .
N1 N 0.6834(5) 1.0131(4) 0.4156(4) 0.0374(12) Uani 1 1 d . . .
N2 N 0.7114(6) 0.9622(5) 0.2278(4) 0.0470(15) Uani 1 1 d . . .
N3 N 0.6241(7) 1.2283(5) 0.1046(5) 0.0569(17) Uani 1 1 d . . .
N4 N 0.8063(5) 0.4957(5) 0.4380(5) 0.0408(13) Uani 1 1 d . . .
N5 N 0.8274(5) 0.5399(4) 0.6134(4) 0.0411(13) Uani 1 1 d . . .
O1 O 0.5964(5) 1.2639(4) 0.3085(3) 0.0489(12) Uani 1 1 d . . .
O2 O 0.4617(5) 1.3683(4) 0.4276(4) 0.0442(11) Uani 1 1 d . . .
O3 O 0.7159(5) 0.8026(4) 0.5146(3) 0.0403(11) Uani 1 1 d . . .
O4 O 0.7426(5) 0.7573(4) 0.3252(4) 0.0452(11) Uani 1 1 d . . .
O5 O 0.4870(11) 0.5636(6) 0.2157(6) 0.163(4) Uani 1 1 d . . .
H5C H 0.4760 0.5108 0.2820 0.195 Uiso 1 1 d R . .
H5D H 0.4558 0.6353 0.2237 0.195 Uiso 1 1 d R . .
O6 O 0.8500(12) 0.6873(12) 0.8990(10) 0.175(4) Uani 1 1 d . . .
H6 H 0.9039 0.7304 0.8750 0.262 Uiso 1 1 calc R . .
C1 C 0.5472(7) 1.2730(5) 0.4083(5) 0.0389(15) Uani 1 1 d . . .
C2 C 0.5997(6) 1.1748(6) 0.5078(5) 0.0366(15) Uani 1 1 d . . .
C3 C 0.6705(7) 1.0518(6) 0.5103(5) 0.0407(16) Uani 1 1 d . . .
C4 C 0.7238(8) 0.9747(6) 0.6033(6) 0.0494(18) Uani 1 1 d . . .
H4 H 0.7700 0.8935 0.6054 0.059 Uiso 1 1 calc R . .
C5 C 0.7104(8) 1.0146(6) 0.6926(6) 0.056(2) Uani 1 1 d . . .
H5 H 0.7509 0.9634 0.7530 0.067 Uiso 1 1 calc R . .
C6 C 0.6357(8) 1.1318(7) 0.6901(6) 0.0523(19) Uani 1 1 d . . .
C7 C 0.5823(7) 1.2116(6) 0.6017(6) 0.0480(18) Uani 1 1 d . . .
H7 H 0.5338 1.2914 0.6033 0.058 Uiso 1 1 calc R . .
C8 C 0.7050(6) 0.8956(6) 0.4271(5) 0.0365(15) Uani 1 1 d . . .
C9 C 0.7178(7) 0.8709(6) 0.3174(5) 0.0387(15) Uani 1 1 d . . .
C10 C 0.7368(10) 0.9415(7) 0.1182(6) 0.070(3) Uani 1 1 d . . .
H10A H 0.7112 0.8670 0.1326 0.084 Uiso 1 1 calc R . .
H10B H 0.8338 0.9285 0.0817 0.084 Uiso 1 1 calc R . .
C11 C 0.6604(11) 1.0457(7) 0.0376(7) 0.080(3) Uani 1 1 d . . .
H11A H 0.5633 1.0536 0.0711 0.096 Uiso 1 1 calc R . .
H11B H 0.6833 1.0266 -0.0338 0.096 Uiso 1 1 calc R . .
C12 C 0.6902(12) 1.1673(7) 0.0108(6) 0.084(3) Uani 1 1 d . . .
H12A H 0.7882 1.1545 -0.0067 0.101 Uiso 1 1 calc R . .
H12B H 0.6606 1.2234 -0.0581 0.101 Uiso 1 1 calc R . .
C13 C 0.4739(9) 1.2605(9) 0.1299(8) 0.090(3) Uani 1 1 d . . .
H13A H 0.4357 1.3022 0.1878 0.135 Uiso 1 1 calc R . .
H13B H 0.4432 1.1867 0.1574 0.135 Uiso 1 1 calc R . .
H13C H 0.4450 1.3136 0.0610 0.135 Uiso 1 1 calc R . .
C14 C 0.6668(9) 1.3449(6) 0.0568(6) 0.064(2) Uani 1 1 d . . .
H14A H 0.6393 1.3926 -0.0137 0.096 Uiso 1 1 calc R . .
H14B H 0.7643 1.3269 0.0419 0.096 Uiso 1 1 calc R . .
H14C H 0.6245 1.3910 0.1112 0.096 Uiso 1 1 calc R . .
C15 C 0.7951(8) 0.4782(7) 0.3487(6) 0.0544(19) Uani 1 1 d . . .
H15 H 0.7564 0.5458 0.2943 0.065 Uiso 1 1 calc R . .
C16 C 0.8387(8) 0.3624(7) 0.3314(7) 0.058(2) Uani 1 1 d . . .
H16 H 0.8316 0.3540 0.2657 0.069 Uiso 1 1 calc R . .
C17 C 0.8919(8) 0.2622(7) 0.4123(7) 0.058(2) Uani 1 1 d . . .
H17 H 0.9211 0.1844 0.4023 0.070 Uiso 1 1 calc R . .
C18 C 0.9025(7) 0.2767(6) 0.5111(7) 0.0504(18) Uani 1 1 d . . .
C19 C 0.8587(6) 0.3968(6) 0.5198(6) 0.0391(15) Uani 1 1 d . . .
C20 C 0.8681(6) 0.4200(5) 0.6146(6) 0.0410(16) Uani 1 1 d . . .
C21 C 0.9195(7) 0.3225(6) 0.7039(6) 0.0486(18) Uani 1 1 d . . .
C22 C 0.9310(7) 0.3526(7) 0.7924(6) 0.0524(18) Uani 1 1 d . . .
H22 H 0.9665 0.2913 0.8522 0.063 Uiso 1 1 calc R . .
C23 C 0.8896(8) 0.4740(7) 0.7909(6) 0.0557(19) Uani 1 1 d . . .
H23 H 0.8953 0.4952 0.8503 0.067 Uiso 1 1 calc R . .
C24 C 0.8393(7) 0.5643(6) 0.7004(6) 0.0443(16) Uani 1 1 d . . .
H24 H 0.8125 0.6459 0.7004 0.053 Uiso 1 1 calc R . .
C25 C 0.9530(8) 0.1806(6) 0.6017(8) 0.064(2) Uani 1 1 d . . .
H25 H 0.9826 0.1003 0.5977 0.076 Uiso 1 1 calc R . .
C26 C 0.9598(8) 0.2012(6) 0.6934(7) 0.059(2) Uani 1 1 d . . .
H26 H 0.9918 0.1346 0.7520 0.071 Uiso 1 1 calc R . .
C27 C 0.8162(18) 0.6481(14) 1.0198(11) 0.163(7) Uani 1 1 d . . .
H27A H 0.8867 0.6516 1.0465 0.245 Uiso 1 1 calc R . .
H27B H 0.8076 0.5649 1.0474 0.245 Uiso 1 1 calc R . .
H27C H 0.7312 0.7010 1.0481 0.245 Uiso 1 1 calc R . .

loop_
_atom_site_aniso_label
_atom_site_aniso_U_11
_atom_site_aniso_U_22
_atom_site_aniso_U_33
_atom_site_aniso_U_23
_atom_site_aniso_U_13
_atom_site_aniso_U_12
Cu1 0.0573(6) 0.0337(4) 0.0330(4) -0.0062(3) -0.0158(4) -0.0085(4)
Cu2 0.0506(5) 0.0307(4) 0.0420(5) -0.0107(4) -0.0127(4) -0.0048(4)
Br1 0.0600(5) 0.0491(5) 0.0805(6) -0.0198(4) -0.0161(4) -0.0115(4)
F1 0.132(5) 0.079(3) 0.057(3) -0.034(2) -0.052(3) 0.000(3)
N1 0.044(3) 0.031(3) 0.034(3) -0.007(2) -0.011(2) -0.007(2)
N2 0.073(4) 0.042(3) 0.031(3) -0.009(3) -0.014(3) -0.021(3)
N3 0.083(5) 0.045(3) 0.043(3) -0.007(3) -0.025(3) -0.014(3)
N4 0.039(3) 0.040(3) 0.042(3) -0.018(3) -0.005(3) -0.006(3)
N5 0.043(3) 0.033(3) 0.044(3) -0.011(2) -0.007(3) -0.009(3)
O1 0.074(3) 0.035(2) 0.028(2) -0.0075(19) -0.015(2) -0.002(2)
O2 0.054(3) 0.028(2) 0.043(3) -0.013(2) -0.009(2) -0.004(2)
O3 0.058(3) 0.027(2) 0.032(2) -0.0055(19) -0.014(2) -0.008(2)
O4 0.061(3) 0.034(2) 0.040(3) -0.010(2) -0.013(2) -0.012(2)
O5 0.263(12) 0.063(4) 0.094(5) -0.003(4) -0.024(6) -0.006(6)
O6 0.158(10) 0.231(12) 0.205(10) -0.137(10) 0.009(8) -0.104(8)
C1 0.044(4) 0.031(3) 0.040(4) -0.004(3) -0.015(3) -0.010(3)
C2 0.040(4) 0.040(4) 0.035(3) -0.012(3) -0.014(3) -0.011(3)
C3 0.045(4) 0.041(4) 0.037(4) -0.011(3) -0.012(3) -0.011(3)
C4 0.069(5) 0.042(4) 0.044(4) -0.012(3) -0.031(4) -0.004(4)
C5 0.082(6) 0.048(4) 0.044(4) -0.007(3) -0.038(4) -0.008(4)
C6 0.063(5) 0.064(5) 0.039(4) -0.024(4) -0.015(4) -0.015(4)
C7 0.058(5) 0.045(4) 0.048(4) -0.021(3) -0.017(4) -0.009(4)
C8 0.037(4) 0.034(3) 0.039(4) -0.010(3) -0.011(3) -0.009(3)
C9 0.040(4) 0.040(4) 0.037(4) -0.009(3) -0.010(3) -0.013(3)
C10 0.133(8) 0.048(4) 0.034(4) -0.007(3) -0.038(5) -0.018(5)
C11 0.132(9) 0.069(5) 0.061(5) -0.007(4) -0.060(6) -0.028(6)
C12 0.160(10) 0.057(5) 0.036(4) 0.001(4) -0.035(5) -0.034(6)
C13 0.069(6) 0.104(8) 0.092(7) -0.014(6) -0.048(5) -0.006(5)
C14 0.094(7) 0.039(4) 0.049(5) -0.007(3) -0.017(4) -0.012(4)
C15 0.054(5) 0.054(4) 0.054(5) -0.015(4) -0.018(4) -0.010(4)
C16 0.063(5) 0.059(5) 0.062(5) -0.029(4) -0.005(4) -0.025(4)
C17 0.054(5) 0.044(4) 0.085(6) -0.035(4) -0.010(4) -0.013(4)
C18 0.037(4) 0.037(4) 0.075(5) -0.017(4) -0.016(4) -0.004(3)
C19 0.026(3) 0.035(4) 0.051(4) -0.011(3) -0.006(3) -0.008(3)
C20 0.033(4) 0.030(3) 0.052(4) -0.009(3) -0.007(3) -0.005(3)
C21 0.033(4) 0.040(4) 0.060(5) -0.007(3) -0.012(3) -0.003(3)
C22 0.041(4) 0.056(5) 0.056(5) -0.008(4) -0.018(4) -0.011(4)
C23 0.056(5) 0.064(5) 0.048(4) -0.014(4) -0.012(4) -0.019(4)
C24 0.043(4) 0.046(4) 0.045(4) -0.015(3) -0.011(3) -0.011(3)
C25 0.054(5) 0.026(4) 0.102(7) -0.020(4) -0.023(5) 0.004(3)
C26 0.048(5) 0.040(4) 0.076(6) -0.005(4) -0.019(4) -0.007(4)
C27 0.25(2) 0.175(14) 0.099(10) -0.062(10) -0.038(11) -0.080(14)

loop_
_atom_type_symbol
_atom_type_description
_atom_type_scat_dispersion_real
_atom_type_scat_dispersion_imag
_atom_type_scat_source
C C 0.0033 0.0016 'International Tables Vol C Tables 4.2.6.8 and 6.1.1.4'
H H 0.0000 0.0000 'International Tables Vol C Tables 4.2.6.8 and 6.1.1.4'
N N 0.0061 0.0033 'International Tables Vol C Tables 4.2.6.8 and 6.1.1.4'
O O 0.0106 0.0060 'International Tables Vol C Tables 4.2.6.8 and 6.1.1.4'
F F 0.0171 0.0103 'International Tables Vol C Tables 4.2.6.8 and 6.1.1.4'
Br Br -0.2901 2.4595 'International Tables Vol C Tables 4.2.6.8 and 6.1.1.4'
Cu Cu 0.3201 1.2651 'International Tables Vol C Tables 4.2.6.8 and 6.1.1.4'

loop_
_geom_angle_atom_site_label_1
_geom_angle_atom_site_label_2
_geom_angle_atom_site_label_3
_geom_angle
_geom_angle_site_symmetry_1
_geom_angle_site_symmetry_3
_geom_angle_publ_flag
O1 Cu1 N2 162.4(2) . . ?
O1 Cu1 N1 90.03(18) . . ?
N2 Cu1 N1 83.3(2) . . ?
O1 Cu1 N3 87.0(2) . . ?
N2 Cu1 N3 95.1(2) . . ?
N1 Cu1 N3 164.8(2) . . ?
O1 Cu1 Br1 101.64(15) . . ?
N2 Cu1 Br1 95.51(18) . . ?
N1 Cu1 Br1 99.65(16) . . ?
N3 Cu1 Br1 95.58(19) . . ?
O4 Cu2 O3 85.13(17) . . ?
O4 Cu2 N4 94.7(2) . . ?
O3 Cu2 N4 174.6(2) . . ?
O4 Cu2 N5 160.5(2) . . ?
O3 Cu2 N5 95.43(19) . . ?
N4 Cu2 N5 83.0(2) . . ?
O4 Cu2 O2 106.01(18) . 2_676 ?
O3 Cu2 O2 92.06(16) . 2_676 ?
N4 Cu2 O2 93.17(18) . 2_676 ?
N5 Cu2 O2 93.50(18) . 2_676 ?
C8 N1 C3 121.1(5) . . ?
C8 N1 Cu1 112.2(4) . . ?
C3 N1 Cu1 126.7(4) . . ?
C9 N2 C10 119.2(5) . . ?
C9 N2 Cu1 113.1(4) . . ?
C10 N2 Cu1 127.5(4) . . ?
C13 N3 C14 107.5(7) . . ?
C13 N3 C12 112.0(7) . . ?
C14 N3 C12 104.8(6) . . ?
C13 N3 Cu1 108.0(5) . . ?
C14 N3 Cu1 112.1(5) . . ?
C12 N3 Cu1 112.3(5) . . ?
C15 N4 C19 118.9(6) . . ?
C15 N4 Cu2 129.4(5) . . ?
C19 N4 Cu2 111.7(4) . . ?
C24 N5 C20 117.5(6) . . ?
C24 N5 Cu2 130.7(4) . . ?
C20 N5 Cu2 111.7(4) . . ?
C1 O1 Cu1 130.8(4) . . ?
C1 O2 Cu2 115.9(4) . 2_676 ?
C8 O3 Cu2 111.4(4) . . ?
C9 O4 Cu2 111.9(4) . . ?
H5C O5 H5D 108.6 . . ?
C27 O6 H6 109.5 . . ?
O1 C1 O2 121.5(6) . . ?
O1 C1 C2 120.8(6) . . ?
O2 C1 C2 117.4(5) . . ?
C7 C2 C3 118.3(6) . . ?
C7 C2 C1 116.3(6) . . ?
C3 C2 C1 125.4(5) . . ?
C4 C3 C2 119.0(6) . . ?
C4 C3 N1 123.0(6) . . ?
C2 C3 N1 118.0(5) . . ?
C5 C4 C3 121.7(6) . . ?
C5 C4 H4 119.2 . . ?
C3 C4 H4 119.2 . . ?
C6 C5 C4 117.7(6) . . ?
C6 C5 H5 121.1 . . ?
C4 C5 H5 121.1 . . ?
C7 C6 C5 123.3(6) . . ?
C7 C6 F1 117.3(6) . . ?
C5 C6 F1 119.4(6) . . ?
C6 C7 C2 119.9(6) . . ?
C6 C7 H7 120.1 . . ?
C2 C7 H7 120.1 . . ?
O3 C8 N1 129.8(5) . . ?
O3 C8 C9 116.2(5) . . ?
N1 C8 C9 114.0(5) . . ?
N2 C9 O4 127.2(6) . . ?
N2 C9 C8 117.3(5) . . ?
O4 C9 C8 115.4(5) . . ?
N2 C10 C11 113.2(7) . . ?
N2 C10 H10A 108.9 . . ?
C11 C10 H10A 108.9 . . ?
N2 C10 H10B 108.9 . . ?
C11 C10 H10B 108.9 . . ?
H10A C10 H10B 107.7 . . ?
C10 C11 C12 113.6(7) . . ?
C10 C11 H11A 108.8 . . ?
C12 C11 H11A 108.8 . . ?
C10 C11 H11B 108.8 . . ?
C12 C11 H11B 108.8 . . ?
H11A C11 H11B 107.7 . . ?
N3 C12 C11 115.4(7) . . ?
N3 C12 H12A 108.4 . . ?
C11 C12 H12A 108.4 . . ?
N3 C12 H12B 108.4 . . ?
C11 C12 H12B 108.4 . . ?
H12A C12 H12B 107.5 . . ?
N3 C13 H13A 109.5 . . ?
N3 C13 H13B 109.5 . . ?
H13A C13 H13B 109.5 . . ?
N3 C13 H13C 109.5 . . ?
H13A C13 H13C 109.5 . . ?
H13B C13 H13C 109.5 . . ?
N3 C14 H14A 109.5 . . ?
N3 C14 H14B 109.5 . . ?
H14A C14 H14B 109.5 . . ?
N3 C14 H14C 109.5 . . ?
H14A C14 H14C 109.5 . . ?
H14B C14 H14C 109.5 . . ?
N4 C15 C16 123.0(7) . . ?
N4 C15 H15 118.5 . . ?
C16 C15 H15 118.5 . . ?
C17 C16 C15 119.0(7) . . ?
C17 C16 H16 120.5 . . ?
C15 C16 H16 120.5 . . ?
C16 C17 C18 119.8(6) . . ?
C16 C17 H17 120.1 . . ?
C18 C17 H17 120.1 . . ?
C19 C18 C25 117.5(7) . . ?
C19 C18 C17 117.2(6) . . ?
C25 C18 C17 125.4(7) . . ?
N4 C19 C18 122.2(6) . . ?
N4 C19 C20 116.9(5) . . ?
C18 C19 C20 120.9(6) . . ?
N5 C20 C19 116.6(6) . . ?
N5 C20 C21 122.8(6) . . ?
C19 C20 C21 120.6(6) . . ?
C22 C21 C20 117.5(6) . . ?
C22 C21 C26 125.6(7) . . ?
C20 C21 C26 116.9(7) . . ?
C23 C22 C21 119.5(7) . . ?
C23 C22 H22 120.3 . . ?
C21 C22 H22 120.3 . . ?
C22 C23 C24 119.5(7) . . ?
C22 C23 H23 120.2 . . ?
C24 C23 H23 120.2 . . ?
N5 C24 C23 123.1(6) . . ?
N5 C24 H24 118.4 . . ?
C23 C24 H24 118.4 . . ?
C26 C25 C18 122.1(7) . . ?
C26 C25 H25 118.9 . . ?
C18 C25 H25 118.9 . . ?
C25 C26 C21 122.0(7) . . ?
C25 C26 H26 119.0 . . ?
C21 C26 H26 119.0 . . ?
O6 C27 H27A 109.5 . . ?
O6 C27 H27B 109.5 . . ?
H27A C27 H27B 109.5 . . ?
O6 C27 H27C 109.5 . . ?
H27A C27 H27C 109.5 . . ?
H27B C27 H27C 109.5 . . ?

loop_
_geom_bond_atom_site_label_1
_geom_bond_atom_site_label_2
_geom_bond_distance
_geom_bond_site_symmetry_2
_geom_bond_publ_flag
Cu1 O1 1.936(4) . ?
Cu1 N2 1.972(5) . ?
Cu1 N1 1.992(5) . ?
Cu1 N3 2.048(6) . ?
Cu1 Br1 2.7782(12) . ?
Cu2 O4 1.928(4) . ?
Cu2 O3 1.950(4) . ?
Cu2 N4 1.986(5) . ?
Cu2 N5 1.986(5) . ?
Cu2 O2 2.244(5) 2_676 ?
F1 C6 1.377(7) . ?
N1 C8 1.318(7) . ?
N1 C3 1.427(8) . ?
N2 C9 1.263(7) . ?
N2 C10 1.457(8) . ?
N3 C13 1.474(11) . ?
N3 C14 1.478(9) . ?
N3 C12 1.504(9) . ?
N4 C15 1.309(8) . ?
N4 C19 1.359(8) . ?
N5 C24 1.331(8) . ?
N5 C20 1.361(7) . ?
O1 C1 1.250(7) . ?
O2 C1 1.251(7) . ?
O2 Cu2 2.244(5) 2_676 ?
O3 C8 1.261(7) . ?
O4 C9 1.279(7) . ?
O5 H5C 0.8500 . ?
O5 H5D 0.8499 . ?
O6 C27 1.402(14) . ?
O6 H6 0.8200 . ?
C1 C2 1.503(8) . ?
C2 C7 1.388(8) . ?
C2 C3 1.411(9) . ?
C3 C4 1.379(8) . ?
C4 C5 1.367(9) . ?
C4 H4 0.9300 . ?
C5 C6 1.361(10) . ?
C5 H5 0.9300 . ?
C6 C7 1.342(9) . ?
C7 H7 0.9300 . ?
C8 C9 1.518(8) . ?
C10 C11 1.491(10) . ?
C10 H10A 0.9700 . ?
C10 H10B 0.9700 . ?
C11 C12 1.505(11) . ?
C11 H11A 0.9700 . ?
C11 H11B 0.9700 . ?
C12 H12A 0.9700 . ?
C12 H12B 0.9700 . ?
C13 H13A 0.9600 . ?
C13 H13B 0.9600 . ?
C13 H13C 0.9600 . ?
C14 H14A 0.9600 . ?
C14 H14B 0.9600 . ?
C14 H14C 0.9600 . ?
C15 C16 1.397(9) . ?
C15 H15 0.9300 . ?
C16 C17 1.362(10) . ?
C16 H16 0.9300 . ?
C17 C18 1.409(10) . ?
C17 H17 0.9300 . ?
C18 C19 1.403(9) . ?
C18 C25 1.408(10) . ?
C19 C20 1.407(9) . ?
C20 C21 1.408(9) . ?
C21 C22 1.389(10) . ?
C21 C26 1.428(10) . ?
C22 C23 1.376(10) . ?
C22 H22 0.9300 . ?
C23 C24 1.381(9) . ?
C23 H23 0.9300 . ?
C24 H24 0.9300 . ?
C25 C26 1.339(11) . ?
C25 H25 0.9300 . ?
C26 H26 0.9300 . ?
C27 H27A 0.9600 . ?
C27 H27B 0.9600 . ?
C27 H27C 0.9600 . ?

loop_
_geom_torsion_atom_site_label_1
_geom_torsion_atom_site_label_2
_geom_torsion_atom_site_label_3
_geom_torsion_atom_site_label_4
_geom_torsion
_geom_torsion_site_symmetry_1
_geom_torsion_site_symmetry_2
_geom_torsion_site_symmetry_3
_geom_torsion_site_symmetry_4
_geom_torsion_publ_flag
O1 Cu1 N1 C8 164.5(5) . . . . ?
N2 Cu1 N1 C8 0.8(5) . . . . ?
N3 Cu1 N1 C8 85.8(9) . . . . ?
Br1 Cu1 N1 C8 -93.7(4) . . . . ?
O1 Cu1 N1 C3 -18.2(5) . . . . ?
N2 Cu1 N1 C3 178.1(6) . . . . ?
N3 Cu1 N1 C3 -96.9(9) . . . . ?
Br1 Cu1 N1 C3 83.6(5) . . . . ?
O1 Cu1 N2 C9 -67.8(9) . . . . ?
N1 Cu1 N2 C9 0.6(5) . . . . ?
N3 Cu1 N2 C9 -164.2(5) . . . . ?
Br1 Cu1 N2 C9 99.7(5) . . . . ?
O1 Cu1 N2 C10 117.1(8) . . . . ?
N1 Cu1 N2 C10 -174.6(7) . . . . ?
N3 Cu1 N2 C10 20.6(7) . . . . ?
Br1 Cu1 N2 C10 -75.5(7) . . . . ?
O1 Cu1 N3 C13 -67.4(5) . . . . ?
N2 Cu1 N3 C13 95.1(6) . . . . ?
N1 Cu1 N3 C13 11.7(11) . . . . ?
Br1 Cu1 N3 C13 -168.9(5) . . . . ?
O1 Cu1 N3 C14 50.8(5) . . . . ?
N2 Cu1 N3 C14 -146.7(5) . . . . ?
N1 Cu1 N3 C14 129.9(8) . . . . ?
Br1 Cu1 N3 C14 -50.6(5) . . . . ?
O1 Cu1 N3 C12 168.5(6) . . . . ?
N2 Cu1 N3 C12 -28.9(6) . . . . ?
N1 Cu1 N3 C12 -112.3(9) . . . . ?
Br1 Cu1 N3 C12 67.1(5) . . . . ?
O4 Cu2 N4 C15 -18.7(6) . . . . ?
O3 Cu2 N4 C15 -106(2) . . . . ?
N5 Cu2 N4 C15 -179.2(6) . . . . ?
O2 Cu2 N4 C15 87.7(6) 2_676 . . . ?
O4 Cu2 N4 C19 163.3(4) . . . . ?
O3 Cu2 N4 C19 76(2) . . . . ?
N5 Cu2 N4 C19 2.8(4) . . . . ?
O2 Cu2 N4 C19 -90.4(4) 2_676 . . . ?
O4 Cu2 N5 C24 94.6(8) . . . . ?
O3 Cu2 N5 C24 3.9(6) . . . . ?
N4 Cu2 N5 C24 178.7(6) . . . . ?
O2 Cu2 N5 C24 -88.5(6) 2_676 . . . ?
O4 Cu2 N5 C20 -87.9(7) . . . . ?
O3 Cu2 N5 C20 -178.6(4) . . . . ?
N4 Cu2 N5 C20 -3.8(4) . . . . ?
O2 Cu2 N5 C20 89.0(4) 2_676 . . . ?
N2 Cu1 O1 C1 57.4(10) . . . . ?
N1 Cu1 O1 C1 -10.0(6) . . . . ?
N3 Cu1 O1 C1 155.1(6) . . . . ?
Br1 Cu1 O1 C1 -109.9(6) . . . . ?
O4 Cu2 O3 C8 -0.5(4) . . . . ?
N4 Cu2 O3 C8 87(2) . . . . ?
N5 Cu2 O3 C8 159.9(4) . . . . ?
O2 Cu2 O3 C8 -106.4(4) 2_676 . . . ?
O3 Cu2 O4 C9 -0.6(4) . . . . ?
N4 Cu2 O4 C9 -175.2(4) . . . . ?
N5 Cu2 O4 C9 -93.1(7) . . . . ?
O2 Cu2 O4 C9 90.1(4) 2_676 . . . ?
Cu1 O1 C1 O2 -157.8(5) . . . . ?
Cu1 O1 C1 C2 28.6(9) . . . . ?
Cu2 O2 C1 O1 110.5(6) 2_676 . . . ?
Cu2 O2 C1 C2 -75.7(6) 2_676 . . . ?
O1 C1 C2 C7 154.9(6) . . . . ?
O2 C1 C2 C7 -18.9(9) . . . . ?
O1 C1 C2 C3 -21.5(10) . . . . ?
O2 C1 C2 C3 164.7(6) . . . . ?
C7 C2 C3 C4 -2.3(10) . . . . ?
C1 C2 C3 C4 174.0(6) . . . . ?
C7 C2 C3 N1 177.6(6) . . . . ?
C1 C2 C3 N1 -6.1(10) . . . . ?
C8 N1 C3 C4 22.9(10) . . . . ?
Cu1 N1 C3 C4 -154.2(5) . . . . ?
C8 N1 C3 C2 -156.9(6) . . . . ?
Cu1 N1 C3 C2 26.0(8) . . . . ?
C2 C3 C4 C5 -0.4(11) . . . . ?
N1 C3 C4 C5 179.7(7) . . . . ?
C3 C4 C5 C6 3.6(12) . . . . ?
C4 C5 C6 C7 -4.2(12) . . . . ?
C4 C5 C6 F1 177.2(7) . . . . ?
C5 C6 C7 C2 1.5(12) . . . . ?
F1 C6 C7 C2 -179.9(6) . . . . ?
C3 C2 C7 C6 1.8(10) . . . . ?
C1 C2 C7 C6 -174.9(6) . . . . ?
Cu2 O3 C8 N1 -178.8(6) . . . . ?
Cu2 O3 C8 C9 1.4(7) . . . . ?
C3 N1 C8 O3 0.9(11) . . . . ?
Cu1 N1 C8 O3 178.4(6) . . . . ?
C3 N1 C8 C9 -179.3(5) . . . . ?
Cu1 N1 C8 C9 -1.8(7) . . . . ?
C10 N2 C9 O4 -1.3(11) . . . . ?
Cu1 N2 C9 O4 -176.8(5) . . . . ?
C10 N2 C9 C8 173.9(6) . . . . ?
Cu1 N2 C9 C8 -1.7(8) . . . . ?
Cu2 O4 C9 N2 176.8(6) . . . . ?
Cu2 O4 C9 C8 1.5(7) . . . . ?
O3 C8 C9 N2 -177.8(6) . . . . ?
N1 C8 C9 N2 2.4(9) . . . . ?
O3 C8 C9 O4 -2.1(9) . . . . ?
N1 C8 C9 O4 178.1(6) . . . . ?
C9 N2 C10 C11 149.9(7) . . . . ?
Cu1 N2 C10 C11 -35.2(10) . . . . ?
N2 C10 C11 C12 57.5(11) . . . . ?
C13 N3 C12 C11 -62.9(10) . . . . ?
C14 N3 C12 C11 -179.1(8) . . . . ?
Cu1 N3 C12 C11 58.9(9) . . . . ?
C10 C11 C12 N3 -75.6(11) . . . . ?
C19 N4 C15 C16 -2.1(10) . . . . ?
Cu2 N4 C15 C16 180.0(5) . . . . ?
N4 C15 C16 C17 1.9(11) . . . . ?
C15 C16 C17 C18 -0.2(11) . . . . ?
C16 C17 C18 C19 -1.1(10) . . . . ?
C16 C17 C18 C25 178.8(7) . . . . ?
C15 N4 C19 C18 0.6(9) . . . . ?
Cu2 N4 C19 C18 178.9(5) . . . . ?
C15 N4 C19 C20 -179.6(6) . . . . ?
Cu2 N4 C19 C20 -1.4(7) . . . . ?
C25 C18 C19 N4 -178.9(6) . . . . ?
C17 C18 C19 N4 0.9(10) . . . . ?
C25 C18 C19 C20 1.3(10) . . . . ?
C17 C18 C19 C20 -178.8(6) . . . . ?
C24 N5 C20 C19 -178.0(6) . . . . ?
Cu2 N5 C20 C19 4.1(7) . . . . ?
C24 N5 C20 C21 1.0(9) . . . . ?
Cu2 N5 C20 C21 -176.9(5) . . . . ?
N4 C19 C20 N5 -1.9(9) . . . . ?
C18 C19 C20 N5 177.9(6) . . . . ?
N4 C19 C20 C21 179.1(6) . . . . ?
C18 C19 C20 C21 -1.1(10) . . . . ?
N5 C20 C21 C22 -1.5(10) . . . . ?
C19 C20 C21 C22 177.4(6) . . . . ?
N5 C20 C21 C26 -179.3(6) . . . . ?
C19 C20 C21 C26 -0.4(9) . . . . ?
C20 C21 C22 C23 1.5(10) . . . . ?
C26 C21 C22 C23 179.1(7) . . . . ?
C21 C22 C23 C24 -1.1(11) . . . . ?
C20 N5 C24 C23 -0.5(10) . . . . ?
Cu2 N5 C24 C23 176.9(5) . . . . ?
C22 C23 C24 N5 0.6(11) . . . . ?
C19 C18 C25 C26 0.0(11) . . . . ?
C17 C18 C25 C26 -179.8(8) . . . . ?
C18 C25 C26 C21 -1.6(12) . . . . ?
C22 C21 C26 C25 -175.9(7) . . . . ?
C20 C21 C26 C25 1.8(11) . . . . ?
